data_4036010
loop_
_publ_author_name
'Han, Pan'
'Mao, Zhuo-Ya'
'Si, Chang-Mei'
'Zhou, Zhu'
'Wei, Bang-Guo'
'Lin, Guo-Qiang'

_publ_section_title
;
 Stereoselective Synthesis of Pyrido- and Pyrrolo[1,2-
 c][1,3]oxazin-1-ones via a Nucleophilic Addition-Cyclization Process of
 N, O-Acetal with Ynamides.
;
_journal_issue 2
_journal_name_full 'The Journal of organic chemistry'
_journal_page_first 914
_journal_page_last 923
_journal_paper_doi 10.1021/acs.joc.8b02795
_journal_volume 84
_journal_year 2019
_chemical_absolute_configuration ad
_chemical_formula_sum 'C23 H21 Cl N2 O4'
_chemical_formula_weight 424.87
_space_group_crystal_system orthorhombic
_space_group_IT_number 19
_space_group_name_Hall 'P 2ac 2ab'
_space_group_name_H-M_alt 'P 21 21 21'
_atom_sites_solution_hydrogens geom
_audit_creation_method SHELXL-2013
_cell_angle_alpha 90
_cell_angle_beta 90
_cell_angle_gamma 90
_cell_formula_units_Z 4
_cell_length_a 10.6835(5)
_cell_length_b 12.3208(5)
_cell_length_c 15.9470(7)
_cell_measurement_reflns_used 5111
_cell_measurement_temperature 296(2)
_cell_measurement_theta_max 51.305
_cell_measurement_theta_min 5.047
_cell_volume 2099.09(16)
_computing_cell_refinement 'Bruker SAINT'
_computing_data_collection 'Bruker APEX2'
_computing_data_reduction 'Bruker SAINT'
_computing_molecular_graphics 'Bruker SHELXTL'
_computing_publication_material 'Bruker SHELXTL'
_computing_structure_refinement 'SHELXL-2013 (Sheldrick, 2013)'
_computing_structure_solution 'SHELXS-97 (Sheldrick 2008)'
_diffrn_ambient_temperature 296(2)
_diffrn_measured_fraction_theta_full 0.988
_diffrn_measured_fraction_theta_max 0.988
_diffrn_measurement_device_type 'Bruker APEX-II CCD'
_diffrn_measurement_method '\f and \w scans'
_diffrn_radiation_type MoK\a
_diffrn_radiation_wavelength 0.71073
_diffrn_reflns_av_R_equivalents 0.0343
_diffrn_reflns_av_unetI/netI 0.0392
_diffrn_reflns_Laue_measured_fraction_full 0.988
_diffrn_reflns_Laue_measured_fraction_max 0.988
_diffrn_reflns_limit_h_max 10
_diffrn_reflns_limit_h_min -13
_diffrn_reflns_limit_k_max 15
_diffrn_reflns_limit_k_min -15
_diffrn_reflns_limit_l_max 19
_diffrn_reflns_limit_l_min -19
_diffrn_reflns_number 11703
_diffrn_reflns_point_group_measured_fraction_full 0.988
_diffrn_reflns_point_group_measured_fraction_max 0.988
_diffrn_reflns_theta_full 25.242
_diffrn_reflns_theta_max 25.995
_diffrn_reflns_theta_min 2.523
_exptl_absorpt_coefficient_mu 0.214
_exptl_absorpt_correction_T_max 0.7456
_exptl_absorpt_correction_T_min 0.6213
_exptl_absorpt_correction_type multi-scan
_exptl_absorpt_process_details sadabs
_exptl_crystal_colour colorless
_exptl_crystal_density_diffrn 1.344
_exptl_crystal_description prismatic
_exptl_crystal_F_000 888
_exptl_crystal_size_max 0.190
_exptl_crystal_size_mid 0.150
_exptl_crystal_size_min 0.130
_refine_diff_density_max 0.179
_refine_diff_density_min -0.120
_refine_diff_density_rms 0.027
_refine_ls_abs_structure_details
; 
 Flack x determined using 1186 quotients [(I+)-(I-)]/[(I+)+(I-)] 
 (Parsons and Flack (2004), Acta Cryst. A60, s61). 
;
_refine_ls_abs_structure_Flack -0.01(3)
_refine_ls_extinction_coef 0.016(6)
_refine_ls_extinction_expression Fc^*^=kFc[1+0.001xFc^2^\l^3^/sin(2\q)]^-1/4^
_refine_ls_extinction_method SHELXL
_refine_ls_goodness_of_fit_ref 1.028
_refine_ls_hydrogen_treatment constr
_refine_ls_matrix_type full
_refine_ls_number_parameters 272
_refine_ls_number_reflns 4079
_refine_ls_number_restraints 0
_refine_ls_restrained_S_all 1.028
_refine_ls_R_factor_all 0.0571
_refine_ls_R_factor_gt 0.0418
_refine_ls_shift/su_max 0.000
_refine_ls_shift/su_mean 0.000
_refine_ls_structure_factor_coef Fsqd
_refine_ls_weighting_details 'w=1/[\s^2^(Fo^2^)+(0.0485P)^2^+0.3079P] where P=(Fo^2^+2Fc^2^)/3'
_refine_ls_weighting_scheme calc
_refine_ls_wR_factor_gt 0.0997
_refine_ls_wR_factor_ref 0.1097
_reflns_Friedel_coverage 0.756
_reflns_Friedel_fraction_full 0.990
_reflns_Friedel_fraction_max 0.988
_reflns_number_gt 3280
_reflns_number_total 4079
_reflns_threshold_expression 'I > 2\s(I)'
_cod_data_source_file jo8b02795_si_003.cif
_cod_data_source_block mo_d8v18727_0m
_cod_database_code 4036010
_shelx_space_group_comment
; 
The symmetry employed for this shelxl refinement is uniquely defined 
by the following loop, which should always be used as a source of 
symmetry information in preference to the above space-group names. 
They are only intended as comments. 
;
_shelx_estimated_absorpt_t_min 0.960
_shelx_estimated_absorpt_t_max 0.973
_shelxl_version_number 2013-4

loop_
_space_group_symop_operation_xyz
'x, y, z'
'-x+1/2, -y, z+1/2'
'-x, y+1/2, -z+1/2'
'x+1/2, -y+1/2, -z'

loop_
_atom_site_label
_atom_site_type_symbol
_atom_site_fract_x
_atom_site_fract_y
_atom_site_fract_z
_atom_site_U_iso_or_equiv
_atom_site_adp_type
_atom_site_occupancy
_atom_site_site_symmetry_order
_atom_site_calc_flag
_atom_site_refinement_flags_posn
_atom_site_refinement_flags_adp
Cl1 Cl 1.10035(8) 0.40498(11) 0.77727(6) 0.0902(4) Uani 1 1 d . .
N1 N 0.4258(2) 0.6778(2) 0.91143(16) 0.0586(7) Uani 1 1 d . .
N2 N 0.5186(3) 0.5490(2) 0.68567(15) 0.0599(7) Uani 1 1 d . .
O1 O 0.2295(2) 0.6862(3) 0.85973(18) 0.0886(9) Uani 1 1 d . .
O2 O 0.3798(2) 0.6292(2) 0.77563(14) 0.0691(7) Uani 1 1 d . .
O3 O 0.4115(4) 0.3873(2) 0.69629(19) 0.1019(10) Uani 1 1 d . .
O4 O 0.4905(4) 0.4468(2) 0.57437(17) 0.0953(10) Uani 1 1 d . .
C1 C 0.3920(3) 0.7025(3) 0.9980(2) 0.0698(9) Uani 1 1 d . .
H1A H 0.3180 0.6624 1.0148 0.084 Uiso 1 1 calc R U
H1B H 0.3763 0.7795 1.0051 0.084 Uiso 1 1 calc R U
C2 C 0.5058(4) 0.6670(4) 1.0486(2) 0.0761(11) Uani 1 1 d . .
H2A H 0.4805 0.6232 1.0962 0.091 Uiso 1 1 calc R U
H2B H 0.5517 0.7296 1.0689 0.091 Uiso 1 1 calc R U
C3 C 0.5867(3) 0.6005(3) 0.9883(2) 0.0644(8) Uani 1 1 d . .
H3A H 0.6747 0.6053 1.0029 0.077 Uiso 1 1 calc R U
H3B H 0.5616 0.5248 0.9878 0.077 Uiso 1 1 calc R U
C4 C 0.5603(3) 0.6548(3) 0.90432(19) 0.0534(7) Uani 1 1 d . .
H4 H 0.6057 0.7239 0.9023 0.064 Uiso 1 1 calc R U
C5 C 0.5875(3) 0.5931(2) 0.82554(17) 0.0499(7) Uani 1 1 d . .
C6 C 0.4999(3) 0.5878(3) 0.76765(18) 0.0546(7) Uani 1 1 d . .
C7 C 0.3389(3) 0.6663(3) 0.8525(2) 0.0624(9) Uani 1 1 d . .
C8 C 0.7145(3) 0.5467(3) 0.81362(18) 0.0491(7) Uani 1 1 d . .
C9 C 0.8209(3) 0.6087(3) 0.82638(19) 0.0582(8) Uani 1 1 d . .
H9 H 0.8123 0.6809 0.8423 0.070 Uiso 1 1 calc R U
C10 C 0.9387(3) 0.5664(3) 0.8163(2) 0.0645(9) Uani 1 1 d . .
H10 H 1.0090 0.6092 0.8258 0.077 Uiso 1 1 calc R U
C11 C 0.9514(3) 0.4599(3) 0.79178(19) 0.0610(9) Uani 1 1 d . .
C12 C 0.8483(3) 0.3959(3) 0.7773(2) 0.0672(9) Uani 1 1 d . .
H12 H 0.8576 0.3243 0.7598 0.081 Uiso 1 1 calc R U
C13 C 0.7304(3) 0.4397(3) 0.7891(2) 0.0624(9) Uani 1 1 d . .
H13 H 0.6603 0.3965 0.7803 0.075 Uiso 1 1 calc R U
C14 C 0.4678(4) 0.4546(3) 0.6574(2) 0.0718(10) Uani 1 1 d . .
C15 C 0.5649(5) 0.5353(4) 0.5468(3) 0.0888(13) Uani 1 1 d . .
H15A H 0.5272 0.5692 0.4980 0.107 Uiso 1 1 calc R U
H15B H 0.6481 0.5105 0.5317 0.107 Uiso 1 1 calc R U
C16 C 0.5722(3) 0.6171(3) 0.6199(2) 0.0609(8) Uani 1 1 d . .
H16 H 0.6598 0.6339 0.6327 0.073 Uiso 1 1 calc R U
C17 C 0.4984(3) 0.7216(3) 0.6063(2) 0.0649(9) Uani 1 1 d . .
H17A H 0.4139 0.7036 0.5890 0.078 Uiso 1 1 calc R U
H17B H 0.4933 0.7609 0.6589 0.078 Uiso 1 1 calc R U
C18 C 0.5570(3) 0.7935(3) 0.5412(2) 0.0636(9) Uani 1 1 d . .
C19 C 0.6526(4) 0.8622(3) 0.5641(3) 0.0779(11) Uani 1 1 d . .
H19 H 0.6773 0.8641 0.6200 0.093 Uiso 1 1 calc R U
C20 C 0.7126(4) 0.9280(4) 0.5078(4) 0.1013(15) Uani 1 1 d . .
H20 H 0.7763 0.9743 0.5252 0.122 Uiso 1 1 calc R U
C21 C 0.6771(6) 0.9242(5) 0.4257(4) 0.1110(18) Uani 1 1 d . .
H21 H 0.7194 0.9664 0.3866 0.133 Uiso 1 1 calc R U
C22 C 0.5796(7) 0.8586(4) 0.3995(3) 0.120(2) Uani 1 1 d . .
H22 H 0.5546 0.8580 0.3436 0.144 Uiso 1 1 calc R U
C23 C 0.5187(5) 0.7927(4) 0.4593(3) 0.0956(15) Uani 1 1 d . .
H23 H 0.4523 0.7487 0.4430 0.115 Uiso 1 1 calc R U

loop_
_atom_site_aniso_label
_atom_site_aniso_U_11
_atom_site_aniso_U_22
_atom_site_aniso_U_33
_atom_site_aniso_U_23
_atom_site_aniso_U_13
_atom_site_aniso_U_12
Cl1 0.0554(5) 0.1372(9) 0.0780(6) -0.0060(6) -0.0050(5) 0.0298(6)
N1 0.0515(15) 0.0680(17) 0.0562(15) -0.0065(13) 0.0048(13) 0.0067(13)
N2 0.0620(17) 0.0662(16) 0.0515(14) -0.0060(13) -0.0019(12) 0.0073(14)
O1 0.0534(15) 0.120(2) 0.0929(19) -0.0120(18) 0.0017(13) 0.0260(16)
O2 0.0518(12) 0.0956(18) 0.0599(13) -0.0088(13) -0.0053(11) 0.0193(11)
O3 0.153(3) 0.0669(16) 0.0855(19) -0.0045(15) -0.003(2) -0.0177(19)
O4 0.157(3) 0.0629(15) 0.0659(15) -0.0136(13) -0.0020(18) 0.0126(18)
C1 0.075(2) 0.072(2) 0.0621(19) -0.0113(19) 0.0148(18) 0.0023(19)
C2 0.075(2) 0.098(3) 0.0559(18) -0.0167(19) 0.0052(18) -0.013(2)
C3 0.065(2) 0.073(2) 0.0554(17) 0.0021(16) -0.0042(15) -0.0029(18)
C4 0.0526(17) 0.0526(16) 0.0549(17) -0.0033(14) 0.0009(14) -0.0049(14)
C5 0.0511(16) 0.0491(16) 0.0493(15) 0.0007(13) 0.0022(13) 0.0018(14)
C6 0.0542(16) 0.0580(17) 0.0517(16) -0.0023(14) -0.0009(15) 0.0091(15)
C7 0.056(2) 0.065(2) 0.066(2) -0.0016(18) 0.0055(17) 0.0124(17)
C8 0.0473(16) 0.0533(16) 0.0466(15) 0.0011(14) 0.0015(12) -0.0023(13)
C9 0.0558(18) 0.0648(19) 0.0539(17) -0.0109(16) 0.0020(14) -0.0050(16)
C10 0.0512(18) 0.089(3) 0.0537(17) -0.0114(18) 0.0003(14) -0.0084(17)
C11 0.0495(18) 0.088(2) 0.0460(16) 0.0014(17) -0.0028(13) 0.0108(17)
C12 0.062(2) 0.0599(19) 0.079(2) -0.0013(19) -0.0045(18) 0.0121(17)
C13 0.0482(17) 0.0521(18) 0.087(2) 0.0036(18) -0.0011(16) -0.0025(14)
C14 0.096(3) 0.057(2) 0.063(2) -0.0078(19) -0.007(2) 0.014(2)
C15 0.117(3) 0.085(3) 0.064(2) -0.014(2) 0.015(2) 0.023(3)
C16 0.0541(18) 0.073(2) 0.0552(17) -0.0031(16) 0.0039(15) 0.0111(17)
C17 0.063(2) 0.069(2) 0.0631(19) -0.0092(17) 0.0025(17) 0.0109(18)
C18 0.069(2) 0.061(2) 0.061(2) -0.0083(17) -0.0035(16) 0.0131(18)
C19 0.065(2) 0.084(3) 0.085(3) 0.005(2) 0.000(2) 0.009(2)
C20 0.076(3) 0.094(3) 0.134(5) 0.020(3) 0.013(3) 0.014(2)
C21 0.128(4) 0.093(4) 0.112(4) 0.016(3) 0.046(4) 0.035(3)
C22 0.210(7) 0.089(3) 0.061(2) -0.001(2) 0.002(3) 0.045(4)
C23 0.150(4) 0.071(2) 0.066(2) -0.005(2) -0.026(3) 0.005(3)

loop_
_atom_type_symbol
_atom_type_description
_atom_type_scat_dispersion_real
_atom_type_scat_dispersion_imag
_atom_type_scat_source
C C 0.0033 0.0016 'International Tables Vol C Tables 4.2.6.8 and 6.1.1.4'
H H 0.0000 0.0000 'International Tables Vol C Tables 4.2.6.8 and 6.1.1.4'
Cl Cl 0.1484 0.1585 'International Tables Vol C Tables 4.2.6.8 and 6.1.1.4'
N N 0.0061 0.0033 'International Tables Vol C Tables 4.2.6.8 and 6.1.1.4'
O O 0.0106 0.0060 'International Tables Vol C Tables 4.2.6.8 and 6.1.1.4'

loop_
_geom_angle_atom_site_label_1
_geom_angle_atom_site_label_2
_geom_angle_atom_site_label_3
_geom_angle
C7 N1 C1 121.3(3)
C7 N1 C4 127.4(3)
C1 N1 C4 110.8(3)
C14 N2 C6 122.8(3)
C14 N2 C16 114.2(3)
C6 N2 C16 121.9(3)
C7 O2 C6 119.8(2)
C14 O4 C15 110.5(3)
N1 C1 C2 104.1(3)
N1 C1 H1A 110.9
C2 C1 H1A 110.9
N1 C1 H1B 110.9
C2 C1 H1B 110.9
H1A C1 H1B 109.0
C1 C2 C3 105.8(3)
C1 C2 H2A 110.6
C3 C2 H2A 110.6
C1 C2 H2B 110.6
C3 C2 H2B 110.6
H2A C2 H2B 108.7
C4 C3 C2 102.3(3)
C4 C3 H3A 111.3
C2 C3 H3A 111.3
C4 C3 H3B 111.3
C2 C3 H3B 111.3
H3A C3 H3B 109.2
N1 C4 C5 110.6(3)
N1 C4 C3 101.4(3)
C5 C4 C3 118.6(3)
N1 C4 H4 108.6
C5 C4 H4 108.6
C3 C4 H4 108.6
C6 C5 C8 122.8(3)
C6 C5 C4 118.4(3)
C8 C5 C4 118.7(3)
C5 C6 O2 125.1(3)
C5 C6 N2 124.6(3)
O2 C6 N2 110.0(3)
O1 C7 N1 126.1(3)
O1 C7 O2 117.5(3)
N1 C7 O2 116.3(3)
C9 C8 C13 117.7(3)
C9 C8 C5 121.3(3)
C13 C8 C5 120.9(3)
C10 C9 C8 121.8(3)
C10 C9 H9 119.1
C8 C9 H9 119.1
C9 C10 C11 119.1(3)
C9 C10 H10 120.5
C11 C10 H10 120.5
C12 C11 C10 121.1(3)
C12 C11 Cl1 119.0(3)
C10 C11 Cl1 119.8(3)
C11 C12 C13 118.8(3)
C11 C12 H12 120.6
C13 C12 H12 120.6
C12 C13 C8 121.5(3)
C12 C13 H13 119.3
C8 C13 H13 119.3
O3 C14 O4 123.2(4)
O3 C14 N2 128.4(3)
O4 C14 N2 108.3(4)
O4 C15 C16 107.2(3)
O4 C15 H15A 110.3
C16 C15 H15A 110.3
O4 C15 H15B 110.3
C16 C15 H15B 110.3
H15A C15 H15B 108.5
N2 C16 C17 112.6(3)
N2 C16 C15 98.5(3)
C17 C16 C15 114.7(3)
N2 C16 H16 110.2
C17 C16 H16 110.2
C15 C16 H16 110.2
C18 C17 C16 112.4(3)
C18 C17 H17A 109.1
C16 C17 H17A 109.1
C18 C17 H17B 109.1
C16 C17 H17B 109.1
H17A C17 H17B 107.9
C23 C18 C19 118.7(4)
C23 C18 C17 122.1(4)
C19 C18 C17 119.2(3)
C20 C19 C18 122.5(4)
C20 C19 H19 118.7
C18 C19 H19 118.7
C21 C20 C19 118.6(5)
C21 C20 H20 120.7
C19 C20 H20 120.7
C20 C21 C22 121.3(5)
C20 C21 H21 119.3
C22 C21 H21 119.3
C21 C22 C23 118.6(5)
C21 C22 H22 120.7
C23 C22 H22 120.7
C18 C23 C22 120.2(5)
C18 C23 H23 119.9
C22 C23 H23 119.9

loop_
_geom_bond_atom_site_label_1
_geom_bond_atom_site_label_2
_geom_bond_distance
Cl1 C11 1.745(3)
N1 C7 1.329(4)
N1 C1 1.459(4)
N1 C4 1.469(4)
N2 C14 1.360(5)
N2 C6 1.407(4)
N2 C16 1.460(4)
O1 C7 1.201(4)
O2 C7 1.379(4)
O2 C6 1.386(4)
O3 C14 1.198(5)
O4 C14 1.350(5)
O4 C15 1.420(6)
C1 C2 1.524(5)
C1 H1A 0.9700
C1 H1B 0.9700
C2 C3 1.530(5)
C2 H2A 0.9700
C2 H2B 0.9700
C3 C4 1.524(4)
C3 H3A 0.9700
C3 H3B 0.9700
C4 C5 1.497(4)
C4 H4 0.9800
C5 C6 1.316(4)
C5 C8 1.485(4)
C8 C9 1.384(4)
C8 C13 1.385(5)
C9 C10 1.371(5)
C9 H9 0.9300
C10 C11 1.376(5)
C10 H10 0.9300
C11 C12 1.375(5)
C12 C13 1.383(5)
C12 H12 0.9300
C13 H13 0.9300
C15 C16 1.542(5)
C15 H15A 0.9700
C15 H15B 0.9700
C16 C17 1.526(5)
C16 H16 0.9800
C17 C18 1.501(5)
C17 H17A 0.9700
C17 H17B 0.9700
C18 C23 1.368(5)
C18 C19 1.376(5)
C19 C20 1.369(6)
C19 H19 0.9300
C20 C21 1.364(8)
C20 H20 0.9300
C21 C22 1.383(8)
C21 H21 0.9300
C22 C23 1.411(7)
C22 H22 0.9300
C23 H23 0.9300

loop_
_geom_hbond_atom_site_label_D
_geom_hbond_atom_site_label_H
_geom_hbond_atom_site_label_A
_geom_hbond_distance_DH
_geom_hbond_distance_HA
_geom_hbond_distance_DA
_geom_hbond_angle_DHA
_geom_hbond_site_symmetry_A
C10 H10 O1 0.93 2.60 3.509(5) 166.9 1_655
C4 H4 O3 0.98 2.56 3.297(4) 131.9 3_656
C2 H2B O1 0.97 2.44 3.334(5) 152.3 4_567
C10 H10 O1 0.93 2.60 3.509(5) 166.9 1_655
C4 H4 O3 0.98 2.56 3.297(4) 131.9 3_656
C2 H2B O1 0.97 2.44 3.334(5) 152.3 4_567

loop_
_geom_torsion_atom_site_label_1
_geom_torsion_atom_site_label_2
_geom_torsion_atom_site_label_3
_geom_torsion_atom_site_label_4
_geom_torsion
C7 N1 C1 C2 159.2(3)
C4 N1 C1 C2 -13.4(4)
N1 C1 C2 C3 -12.3(4)
C1 C2 C3 C4 32.0(4)
C7 N1 C4 C5 -11.9(5)
C1 N1 C4 C5 160.2(3)
C7 N1 C4 C3 -138.7(3)
C1 N1 C4 C3 33.4(3)
C2 C3 C4 N1 -38.8(3)
C2 C3 C4 C5 -160.1(3)
N1 C4 C5 C6 13.7(4)
C3 C4 C5 C6 130.2(3)
N1 C4 C5 C8 -170.3(3)
C3 C4 C5 C8 -53.8(4)
C8 C5 C6 O2 179.7(3)
C4 C5 C6 O2 -4.5(5)
C8 C5 C6 N2 -7.0(5)
C4 C5 C6 N2 168.8(3)
C7 O2 C6 C5 -9.5(5)
C7 O2 C6 N2 176.4(3)
C14 N2 C6 C5 111.3(4)
C16 N2 C6 C5 -81.6(4)
C14 N2 C6 O2 -74.6(4)
C16 N2 C6 O2 92.6(4)
C1 N1 C7 O1 9.1(6)
C4 N1 C7 O1 -179.6(4)
C1 N1 C7 O2 -171.8(3)
C4 N1 C7 O2 -0.5(5)
C6 O2 C7 O1 -169.2(3)
C6 O2 C7 N1 11.7(5)
C6 C5 C8 C9 127.1(3)
C4 C5 C8 C9 -48.8(4)
C6 C5 C8 C13 -52.8(5)
C4 C5 C8 C13 131.4(3)
C13 C8 C9 C10 -0.7(5)
C5 C8 C9 C10 179.4(3)
C8 C9 C10 C11 0.8(5)
C9 C10 C11 C12 0.1(5)
C9 C10 C11 Cl1 179.2(3)
C10 C11 C12 C13 -1.1(5)
Cl1 C11 C12 C13 179.8(3)
C11 C12 C13 C8 1.1(6)
C9 C8 C13 C12 -0.3(5)
C5 C8 C13 C12 179.6(3)
C15 O4 C14 O3 -176.8(4)
C15 O4 C14 N2 3.4(5)
C6 N2 C14 O3 -7.1(6)
C16 N2 C14 O3 -175.1(4)
C6 N2 C14 O4 172.8(3)
C16 N2 C14 O4 4.7(4)
C14 O4 C15 C16 -9.5(5)
C14 N2 C16 C17 111.7(3)
C6 N2 C16 C17 -56.5(4)
C14 N2 C16 C15 -9.7(4)
C6 N2 C16 C15 -177.9(3)
O4 C15 C16 N2 11.0(4)
O4 C15 C16 C17 -108.9(4)
N2 C16 C17 C18 177.5(3)
C15 C16 C17 C18 -70.9(4)
C16 C17 C18 C23 96.0(4)
C16 C17 C18 C19 -83.8(4)
C23 C18 C19 C20 -1.6(6)
C17 C18 C19 C20 178.3(4)
C18 C19 C20 C21 -0.8(6)
C19 C20 C21 C22 2.4(7)
C20 C21 C22 C23 -1.7(8)
C19 C18 C23 C22 2.3(6)
C17 C18 C23 C22 -177.6(4)
C21 C22 C23 C18 -0.7(7)
